data_2201656
loop_
_publ_author_name
'Gilardi, Richard'
'Evans, Robin'
'Zhang, Mao-Xi'

_publ_section_title
;
 (2<i>E</i>)-3-[(1<i>E</i>)-2-(5-Nitroisoxazol-3-yl)vinyloxy]prop-2-enal
;
_journal_issue 8
_journal_name_full 'Acta Crystallographica Section E'
_journal_page_first o856
_journal_page_last o857
_journal_paper_doi 10.1107/S1600536802011583
_journal_volume 58
_journal_year 2002
_chemical_formula_moiety 'C8 H6 N2 O5'
_chemical_formula_sum 'C8 H6 N2 O5'
_chemical_formula_weight 210.15
_chemical_melting_point 174
_chemical_name_systematic
;
 (2E)-3-[(1E)-2-(5-nitroisoxazol-3-yl)vinyloxy]prop-2-enal
;
_space_group_IT_number 14
_symmetry_cell_setting monoclinic
_symmetry_space_group_name_Hall '-P 2ybc'
_symmetry_space_group_name_H-M 'P 1 21/c 1'
_atom_sites_solution_hydrogens difmap
_atom_sites_solution_primary direct
_atom_sites_solution_secondary difmap
_cell_angle_alpha 90.00
_cell_angle_beta 95.849(2)
_cell_angle_gamma 90.00
_cell_formula_units_Z 4
_cell_length_a 3.9575(2)
_cell_length_b 12.3228(4)
_cell_length_c 19.0970(7)
_cell_measurement_reflns_used 2436
_cell_measurement_temperature 294(2)
_cell_measurement_theta_max 57.33
_cell_measurement_theta_min 4.28
_cell_volume 926.46(7)
_computing_cell_refinement SMART
_computing_data_collection 'SMART (Bruker, 2001)'
_computing_data_reduction 'SHELXTL (Bruker, 2001)'
_computing_molecular_graphics SHELXTL
_computing_publication_material SHELXTL
_computing_structure_refinement 'SHELXL97 (Sheldrick, 1997)'
_computing_structure_solution 'SHELXS97 (Sheldrick, 1990)'
_diffrn_ambient_temperature 294(2)
_diffrn_measured_fraction_theta_full 0.987
_diffrn_measured_fraction_theta_max 0.987
_diffrn_measurement_device_type 'CCD area-detector'
_diffrn_measurement_method '\f and \w scans'
_diffrn_radiation_monochromator graphite
_diffrn_radiation_source 'fine-focus sealed tube'
_diffrn_radiation_type CuK\a
_diffrn_radiation_wavelength 1.54178
_diffrn_reflns_av_R_equivalents 0.0446
_diffrn_reflns_av_sigmaI/netI 0.0495
_diffrn_reflns_limit_h_max 4
_diffrn_reflns_limit_h_min -4
_diffrn_reflns_limit_k_max 13
_diffrn_reflns_limit_k_min -13
_diffrn_reflns_limit_l_max 21
_diffrn_reflns_limit_l_min -20
_diffrn_reflns_number 6207
_diffrn_reflns_theta_full 58.92
_diffrn_reflns_theta_max 58.92
_diffrn_reflns_theta_min 4.28
_diffrn_standards_number 0
_exptl_absorpt_coefficient_mu 1.118
_exptl_absorpt_correction_T_max 0.98
_exptl_absorpt_correction_T_min 0.86
_exptl_absorpt_correction_type multi-scan
_exptl_absorpt_process_details '(SADABS; Bruker, 2001)'
_exptl_crystal_colour colorless
_exptl_crystal_density_diffrn 1.507
_exptl_crystal_density_meas ?
_exptl_crystal_density_method 'not measured'
_exptl_crystal_description lath
_exptl_crystal_F_000 432
_exptl_crystal_size_max 0.16
_exptl_crystal_size_mid 0.12
_exptl_crystal_size_min 0.02
_refine_diff_density_max 0.122
_refine_diff_density_min -0.139
_refine_ls_extinction_coef 0.0083(10)
_refine_ls_extinction_expression Fc^*^=kFc[1+0.001xFc^2^\l^3^/sin(2\q)]^-1/4^
_refine_ls_extinction_method SHELXL
_refine_ls_goodness_of_fit_ref 1.021
_refine_ls_hydrogen_treatment constr
_refine_ls_matrix_type full
_refine_ls_number_parameters 137
_refine_ls_number_reflns 1323
_refine_ls_number_restraints 0
_refine_ls_restrained_S_all 1.021
_refine_ls_R_factor_all 0.0518
_refine_ls_R_factor_gt 0.0364
_refine_ls_shift/su_max 0.000
_refine_ls_shift/su_mean 0.000
_refine_ls_structure_factor_coef Fsqd
_refine_ls_weighting_details 'calc w = 1/[\s^2^(Fo^2^)+(0.0354P)^2^+0.1275P] where P = (Fo^2^+2Fc^2^)/3'
_refine_ls_weighting_scheme calc
_refine_ls_wR_factor_gt 0.0885
_refine_ls_wR_factor_ref 0.1008
_reflns_number_gt 978
_reflns_number_total 1323
_reflns_threshold_expression 'I > 2\s(I)'
_cod_data_source_file wn6107.cif
_cod_data_source_block I
_cod_depositor_comments
;
The following automatic conversions were performed:
'_symmetry_cell_setting' value 'Monoclinic' changed to 'monoclinic'
according to '/home/saulius/struct/CIF-dictionaries/cif_core.dic'
dictionary named 'cif_core.dic' version 2.4.1 from 2010-06-29.

Automatic conversion script
Id: cif_fix_enum 1527 2010-12-29 10:47:43Z saulius 

The following automatic conversions were performed:

'_symmetry_cell_setting' value 'Monoclinic' changed to 'monoclinic'
according to /home/saulius/struct/CIF-dictionaries/cif_core.dic
dictionary named 'cif_core.dic' version 2.4.1 from 2010-06-29.

Automatic conversion script
Id: cif_fix_values 1715 2011-07-08 13:25:40Z adriana 

The following automatic conversions were performed:

'_exptl_crystal_density_meas' value 'not measured' was changed to '?'
- the value is perceived as not measured.

Automatic conversion script
Id: cif_fix_values 3008 2015-01-20 13:52:24Z robertas 
;
_cod_original_sg_symbol_H-M 'P 21/c'
_cod_database_code 2201656
_cod_database_fobs_code 2201656

loop_
_symmetry_equiv_pos_as_xyz
'x, y, z'
'-x, y+1/2, -z+1/2'
'-x, -y, -z'
'x, -y-1/2, z-1/2'

loop_
_atom_site_label
_atom_site_fract_x
_atom_site_fract_y
_atom_site_fract_z
_atom_site_U_iso_or_equiv
_atom_site_adp_type
_atom_site_calc_flag
_atom_site_refinement_flags
_atom_site_occupancy
_atom_site_disorder_assembly
_atom_site_disorder_group
_atom_site_type_symbol
O1 0.1347(4) 1.43897(12) 0.29740(8) 0.0893(5) Uani d . 1 . . O
N2 0.0773(5) 1.33217(16) 0.27220(9) 0.0863(6) Uani d . 1 . . N
C3 0.2661(5) 1.26860(17) 0.31559(10) 0.0704(6) Uani d . 1 . . C
C4 0.4493(5) 1.32960(18) 0.36973(11) 0.0755(6) Uani d . 1 . . C
H4 0.5986 1.3046 0.4070 0.091 Uiso calc R 1 . . H
C5 0.3571(5) 1.43063(19) 0.35451(11) 0.0758(6) Uani d . 1 . . C
N5 0.4607(6) 1.53217(17) 0.38703(12) 0.0945(6) Uani d . 1 . . N
O5A 0.6820(6) 1.52726(15) 0.43627(11) 0.1206(7) Uani d . 1 . . O
O5B 0.3261(6) 1.61513(15) 0.36349(12) 0.1248(8) Uani d . 1 . . O
C6 0.2598(6) 1.15362(18) 0.30201(11) 0.0760(6) Uani d . 1 . . C
H6 0.1279 1.1285 0.2622 0.091 Uiso calc R 1 . . H
C7 0.4293(5) 1.08273(17) 0.34258(11) 0.0736(6) Uani d . 1 . . C
H7 0.5643 1.1052 0.3827 0.088 Uiso calc R 1 . . H
O8 0.4060(4) 0.97537(12) 0.32542(7) 0.0850(5) Uani d . 1 . . O
C9 0.5520(6) 0.89912(18) 0.36922(11) 0.0785(6) Uani d . 1 . . C
H9 0.5193 0.8278 0.3541 0.094 Uiso calc R 1 . . H
C10 0.7330(5) 0.91113(17) 0.42998(10) 0.0736(6) Uani d . 1 . . C
H10 0.7760 0.9802 0.4484 0.088 Uiso calc R 1 . . H
C11 0.8649(6) 0.81747(18) 0.46799(11) 0.0797(6) Uani d . 1 . . C
H11 0.8143 0.7499 0.4479 0.096 Uiso calc R 1 . . H
O12 1.0369(5) 0.81927(12) 0.52413(8) 0.0969(6) Uani d . 1 . . O

loop_
_atom_site_aniso_label
_atom_site_aniso_U_11
_atom_site_aniso_U_22
_atom_site_aniso_U_33
_atom_site_aniso_U_12
_atom_site_aniso_U_13
_atom_site_aniso_U_23
O1 0.1002(12) 0.0723(10) 0.0899(10) 0.0062(8) -0.0174(9) 0.0108(8)
N2 0.0974(14) 0.0722(12) 0.0843(12) 0.0041(10) -0.0158(10) 0.0044(10)
C3 0.0698(13) 0.0700(14) 0.0691(12) 0.0011(10) -0.0045(10) 0.0084(10)
C4 0.0781(14) 0.0726(15) 0.0726(12) -0.0011(11) -0.0084(10) 0.0075(11)
C5 0.0782(15) 0.0691(15) 0.0779(13) -0.0029(11) -0.0030(11) 0.0058(11)
N5 0.1070(17) 0.0707(14) 0.1025(15) -0.0075(11) -0.0056(12) 0.0028(11)
O5A 0.1357(17) 0.0958(14) 0.1210(14) -0.0151(11) -0.0320(13) -0.0088(10)
O5B 0.1492(18) 0.0675(12) 0.1507(17) 0.0026(11) -0.0183(13) 0.0051(11)
C6 0.0777(14) 0.0731(15) 0.0733(12) -0.0010(11) -0.0110(10) 0.0012(11)
C7 0.0801(14) 0.0627(14) 0.0751(12) -0.0058(10) -0.0066(11) -0.0047(10)
O8 0.1018(12) 0.0668(10) 0.0799(9) -0.0001(8) -0.0226(8) -0.0023(7)
C9 0.0909(16) 0.0604(13) 0.0803(13) -0.0016(11) -0.0109(12) -0.0026(11)
C10 0.0812(15) 0.0620(13) 0.0740(12) -0.0047(10) -0.0093(11) -0.0034(10)
C11 0.0860(16) 0.0687(14) 0.0814(14) -0.0045(11) -0.0068(12) -0.0010(11)
O12 0.1166(13) 0.0812(11) 0.0849(10) -0.0052(9) -0.0282(9) 0.0075(8)

loop_
_atom_type_symbol
_atom_type_description
_atom_type_scat_dispersion_real
_atom_type_scat_dispersion_imag
_atom_type_scat_source
C C 0.0181 0.0091 'International Tables Vol C Tables 4.2.6.8 and 6.1.1.4'
H H 0.0000 0.0000 'International Tables Vol C Tables 4.2.6.8 and 6.1.1.4'
N N 0.0311 0.0180 'International Tables Vol C Tables 4.2.6.8 and 6.1.1.4'
O O 0.0492 0.0322 'International Tables Vol C Tables 4.2.6.8 and 6.1.1.4'

loop_
_geom_angle_atom_site_label_1
_geom_angle_atom_site_label_2
_geom_angle_atom_site_label_3
_geom_angle
C5 O1 N2 106.07(15)
C3 N2 O1 106.20(16)
N2 C3 C4 111.0(2)
N2 C3 C6 118.29(18)
C4 C3 C6 130.67(18)
C5 C4 C3 103.30(18)
C5 C4 H4 128.4
C3 C4 H4 128.4
C4 C5 O1 113.39(19)
C4 C5 N5 131.7(2)
O1 C5 N5 114.93(19)
O5B N5 O5A 125.4(2)
O5B N5 C5 118.5(2)
O5A N5 C5 116.1(2)
C7 C6 C3 123.54(19)
C7 C6 H6 118.2
C3 C6 H6 118.2
C6 C7 O8 119.21(19)
C6 C7 H7 120.4
O8 C7 H7 120.4
C9 O8 C7 120.85(16)
C10 C9 O8 129.2(2)
C10 C9 H9 115.4
O8 C9 H9 115.4
C9 C10 C11 119.7(2)
C9 C10 H10 120.1
C11 C10 H10 120.1
O12 C11 C10 125.2(2)
O12 C11 H11 117.4
C10 C11 H11 117.4

loop_
_geom_bond_atom_site_label_1
_geom_bond_atom_site_label_2
_geom_bond_site_symmetry_2
_geom_bond_distance
_geom_bond_publ_flag
O1 C5 . 1.334(2) ?
O1 N2 . 1.412(2) ?
N2 C3 . 1.316(3) ?
C3 C4 . 1.417(3) ?
C3 C6 . 1.440(3) ?
C4 C5 . 1.321(3) ?
C4 H4 . 0.9300 ?
C5 N5 . 1.438(3) ?
N5 O5B . 1.217(2) ?
N5 O5A . 1.219(3) ?
C6 C7 . 1.307(3) ?
C6 H6 . 0.9300 ?
C7 O8 . 1.364(2) ?
C7 H7 . 0.9300 ?
O8 C9 . 1.348(2) ?
C9 C10 . 1.308(3) ?
C9 H9 . 0.9300 ?
C10 C11 . 1.433(3) ?
C10 H10 . 0.9300 ?
C11 O12 . 1.210(2) ?
C11 H11 . 0.9300 ?

loop_
_geom_hbond_atom_site_label_D
_geom_hbond_atom_site_label_H
_geom_hbond_atom_site_label_A
_geom_hbond_site_symmetry_A
_geom_hbond_distance_DH
_geom_hbond_distance_HA
_geom_hbond_distance_DA
_geom_hbond_angle_DHA
C10 H10 O12 3_776 0.93 2.62 3.532(3) 168
C7 H7 O12 3_776 0.93 2.44 3.362(2) 171
C4 H4 O12 3_776 0.93 2.40 3.282(3) 159
